data_7214555
loop_
_publ_author_name
'Bhattacharya, Biswajit'
'Dey, Rajdip'
'Maity, Dilip Kumar'
'Ghoshal, Debajyoti'

_publ_section_title
;
 Formation of three new metal organic hybrids of Cd(ii) with N,N&#x2032;
 donor spacer: an in situ perchlorate to chloride transformation
;
_journal_issue 45
_journal_name_full CrystEngComm
_journal_page_first 9457
_journal_paper_doi 10.1039/c3ce40754c
_journal_volume 15
_journal_year 2013
_chemical_formula_sum 'C16 H22 Cd N4 O8'
_chemical_formula_weight 510.78
_chemical_name_systematic
;
 ?
;
_space_group_IT_number 2
_symmetry_cell_setting triclinic
_symmetry_space_group_name_Hall '-P 1'
_symmetry_space_group_name_H-M 'P -1'
_atom_sites_solution_hydrogens geom
_atom_sites_solution_primary direct
_atom_sites_solution_secondary difmap
_audit_creation_method SHELXL-97
_cell_angle_alpha 93.2460(10)
_cell_angle_beta 113.2910(10)
_cell_angle_gamma 105.2300(10)
_cell_formula_units_Z 1
_cell_length_a 7.47630(10)
_cell_length_b 8.37070(10)
_cell_length_c 9.01210(10)
_cell_measurement_reflns_used 200
_cell_measurement_temperature 298(2)
_cell_measurement_theta_max 27.6
_cell_measurement_theta_min 2.5
_cell_volume 491.575(12)
_computing_cell_refinement 'SMART APEX II'
_computing_data_collection 'SMART APEX II (Bruker,2010)'
_computing_data_reduction 'SAINT (Bruker,2000)'
_computing_molecular_graphics 'Ortep-3v2 for windows (Farrugia, 1997)'
_computing_publication_material 'PLATON (Spek, 2008)'
_computing_structure_refinement 'SHELXL-97 (Sheldrick, 2008)'
_computing_structure_solution 'SHELXS-97 (Sheldrick, 2008)'
_diffrn_ambient_temperature 298(2)
_diffrn_measured_fraction_theta_full 0.995
_diffrn_measured_fraction_theta_max 0.995
_diffrn_measurement_device_type 'CCD area detector'
_diffrn_measurement_method 'phi and omega scans'
_diffrn_radiation_monochromator graphite
_diffrn_radiation_source 'fine-focus sealed tube'
_diffrn_radiation_type MoK\a
_diffrn_radiation_wavelength 0.71073
_diffrn_reflns_av_R_equivalents 0.0187
_diffrn_reflns_av_sigmaI/netI 0.0186
_diffrn_reflns_limit_h_max 9
_diffrn_reflns_limit_h_min -9
_diffrn_reflns_limit_k_max 10
_diffrn_reflns_limit_k_min -10
_diffrn_reflns_limit_l_max 11
_diffrn_reflns_limit_l_min -11
_diffrn_reflns_number 8278
_diffrn_reflns_theta_full 27.60
_diffrn_reflns_theta_max 27.60
_diffrn_reflns_theta_min 2.50
_exptl_absorpt_coefficient_mu 1.163
_exptl_absorpt_correction_T_max 0.9876
_exptl_absorpt_correction_T_min 0.8234
_exptl_absorpt_correction_type multi-scan
_exptl_absorpt_process_details
;
'XPREP' - A PROGRAM DATA PREPARATION & RECIPROCAL 
SPACE EXPLORATION,
Bruker Analytical X-ray Systems, 1997
;
_exptl_crystal_colour colourless
_exptl_crystal_density_diffrn 1.725
_exptl_crystal_density_method 'not measured'
_exptl_crystal_description block
_exptl_crystal_F_000 258
_exptl_crystal_size_max 0.4
_exptl_crystal_size_mid 0.2
_exptl_crystal_size_min 0.2
_refine_diff_density_max 0.336
_refine_diff_density_min -0.240
_refine_diff_density_rms 0.057
_refine_ls_extinction_method none
_refine_ls_goodness_of_fit_ref 1.097
_refine_ls_hydrogen_treatment noref
_refine_ls_matrix_type full
_refine_ls_number_parameters 152
_refine_ls_number_reflns 2274
_refine_ls_number_restraints 4
_refine_ls_restrained_S_all 1.108
_refine_ls_R_factor_all 0.0180
_refine_ls_R_factor_gt 0.0178
_refine_ls_shift/su_max 0.000
_refine_ls_shift/su_mean 0.000
_refine_ls_structure_factor_coef Fsqd
_refine_ls_weighting_details 'calc w=1/[\s^2^(Fo^2^)+(0.0283P)^2^+0.0752P] where P=(Fo^2^+2Fc^2^)/3'
_refine_ls_weighting_scheme calc
_refine_ls_wR_factor_gt 0.0476
_refine_ls_wR_factor_ref 0.0477
_reflns_number_gt 2258
_reflns_number_total 2274
_reflns_threshold_expression >2\s(I)
_cod_data_source_file c3ce40754c.txt
_cod_data_source_block DG3
_cod_depositor_comments
;
The following automatic conversions were performed:
'__computing_data_collection' tag replaced with
'_computing_data_collection'.

Automatic conversion script
Id: cif_correct_tags 1440 2010-10-19 06:21:57Z saulius 

The following automatic conversions were performed:

'_symmetry_cell_setting' value 'Triclinic' changed to 'triclinic'
according to
/usr/data/users/saulius/automatic-downloads/retrospective/RSC/lib/dictionaries/cif_core.dic
dictionary named 'cif_core.dic' version 2.4.2 from 2011-04-26.

Automatic conversion script
Id: cif_fix_values 2281 2013-09-26 08:29:07Z andrius 
;
_cod_original_cell_volume 491.575(10)
_cod_original_sg_symbol_H-M P-1
_cod_database_code 7214555

loop_
_symmetry_equiv_pos_as_xyz
'x, y, z'
'-x, -y, -z'

loop_
_atom_site_label
_atom_site_type_symbol
_atom_site_fract_x
_atom_site_fract_y
_atom_site_fract_z
_atom_site_U_iso_or_equiv
_atom_site_adp_type
_atom_site_occupancy
_atom_site_symmetry_multiplicity
_atom_site_calc_flag
_atom_site_refinement_flags
C1 C 0.7225(3) -0.1524(2) 0.6068(2) 0.0364(4) Uani 1 1 d .
H1 H 0.6855 -0.2508 0.6454 0.044 Uiso 1 1 calc R
C2 C 0.6317(3) -0.1538(2) 0.4408(2) 0.0406(4) Uani 1 1 d .
H2 H 0.5352 -0.2512 0.3692 0.049 Uiso 1 1 calc R
C3 C 0.6854(3) -0.0089(2) 0.3817(2) 0.0372(4) Uani 1 1 d .
H3 H 0.6273 -0.0074 0.2697 0.045 Uiso 1 1 calc R
C4 C 0.8277(2) 0.1347(2) 0.49261(19) 0.0296(3) Uani 1 1 d .
C5 C 0.9128(2) 0.1248(2) 0.65821(19) 0.0291(3) Uani 1 1 d .
H5 H 1.0097 0.2205 0.7325 0.035 Uiso 1 1 calc R
C6 C 0.8877(3) 0.2929(2) 0.4371(2) 0.0332(3) Uani 1 1 d .
H6 H 0.8618 0.2917 0.3272 0.040 Uiso 1 1 calc R
C7 C 0.6050(2) -0.27730(18) 0.95974(18) 0.0243(3) Uani 1 1 d .
C8 C 0.4600(2) -0.45397(19) 0.92935(19) 0.0274(3) Uani 1 1 d .
H8A H 0.4426 -0.5175 0.8286 0.033 Uiso 1 1 calc R
H8B H 0.3269 -0.4471 0.9155 0.033 Uiso 1 1 calc R
Cd1 Cd 1.0000 0.0000 1.0000 0.02716(6) Uani 1 2 d S
N1 N 0.8624(2) -0.01510(17) 0.71582(16) 0.0303(3) Uani 1 1 d .
N2 N 0.9747(3) 0.43156(18) 0.53778(18) 0.0387(3) Uani 1 1 d .
O1 O 0.77674(17) -0.26574(14) 0.95918(16) 0.0334(3) Uani 1 1 d .
O2 O 0.5532(2) -0.15466(17) 0.9852(2) 0.0526(4) Uani 1 1 d .
O1W O 1.17857(19) -0.19066(18) 0.98797(19) 0.0413(3) Uani 1 1 d D
O2W O 0.8092(2) -0.55503(18) 0.8098(2) 0.0470(3) Uani 1 1 d GD
H1WA H 1.174(4) -0.267(3) 1.059(3) 0.075(9) Uiso 1 1 d D
H1WB H 1.307(3) -0.159(3) 0.992(3) 0.058(7) Uiso 1 1 d D
H2WA H 0.812(4) -0.459(3) 0.862(3) 0.067(8) Uiso 1 1 d D
H2WB H 0.887(4) -0.531(4) 0.754(3) 0.078(9) Uiso 1 1 d D

loop_
_atom_site_aniso_label
_atom_site_aniso_U_11
_atom_site_aniso_U_22
_atom_site_aniso_U_33
_atom_site_aniso_U_23
_atom_site_aniso_U_13
_atom_site_aniso_U_12
C1 0.0443(9) 0.0238(8) 0.0371(9) 0.0050(7) 0.0182(7) 0.0033(7)
C2 0.0446(9) 0.0289(9) 0.0345(9) -0.0042(7) 0.0112(7) 0.0003(7)
C3 0.0445(9) 0.0358(9) 0.0245(8) 0.0018(7) 0.0098(7) 0.0102(8)
C4 0.0353(8) 0.0274(8) 0.0263(7) 0.0067(6) 0.0131(6) 0.0099(6)
C5 0.0343(8) 0.0231(8) 0.0254(7) 0.0046(6) 0.0099(6) 0.0059(6)
C6 0.0437(9) 0.0320(9) 0.0242(7) 0.0107(6) 0.0138(6) 0.0119(7)
C7 0.0257(7) 0.0201(7) 0.0259(7) 0.0066(5) 0.0114(5) 0.0041(6)
C8 0.0233(6) 0.0203(7) 0.0336(8) 0.0068(6) 0.0099(6) 0.0021(6)
Cd1 0.03686(10) 0.01628(9) 0.02442(9) 0.00589(6) 0.01208(6) 0.00318(6)
N1 0.0370(7) 0.0234(7) 0.0271(7) 0.0060(5) 0.0122(5) 0.0056(6)
N2 0.0579(9) 0.0286(8) 0.0280(7) 0.0121(6) 0.0180(7) 0.0099(7)
O1 0.0268(5) 0.0237(6) 0.0509(7) 0.0075(5) 0.0204(5) 0.0034(5)
O2 0.0495(8) 0.0230(6) 0.0986(12) 0.0079(7) 0.0462(8) 0.0093(6)
O1W 0.0321(6) 0.0399(7) 0.0608(9) 0.0128(6) 0.0276(6) 0.0118(6)
O2W 0.0534(8) 0.0325(7) 0.0574(9) 0.0023(6) 0.0304(7) 0.0077(6)

loop_
_atom_type_symbol
_atom_type_description
_atom_type_scat_dispersion_real
_atom_type_scat_dispersion_imag
_atom_type_scat_source
C C 0.0033 0.0016 'International Tables Vol C Tables 4.2.6.8 and 6.1.1.4'
H H 0.0000 0.0000 'International Tables Vol C Tables 4.2.6.8 and 6.1.1.4'
Cd Cd -0.8075 1.2024 'International Tables Vol C Tables 4.2.6.8 and 6.1.1.4'
N N 0.0061 0.0033 'International Tables Vol C Tables 4.2.6.8 and 6.1.1.4'
O O 0.0106 0.0060 'International Tables Vol C Tables 4.2.6.8 and 6.1.1.4'

loop_
_geom_angle_atom_site_label_1
_geom_angle_atom_site_label_2
_geom_angle_atom_site_label_3
_geom_angle
_geom_angle_site_symmetry_1
_geom_angle_site_symmetry_3
N1 C1 C2 122.95(16) . .
C1 C2 C3 119.18(16) . .
C2 C3 C4 118.71(16) . .
C3 C4 C5 118.34(15) . .
C3 C4 C6 121.08(15) . .
C5 C4 C6 120.58(15) . .
N1 C5 C4 123.17(15) . .
N2 C6 C4 120.55(15) . .
O2 C7 O1 123.34(14) . .
O2 C7 C8 119.79(14) . .
O1 C7 C8 116.87(13) . .
C7 C8 C8 111.78(15) . 2_647
O1 Cd1 O1 180.00(4) . 2_757
O1 Cd1 N1 91.26(5) . 2_757
O1 Cd1 N1 88.74(5) 2_757 2_757
O1 Cd1 N1 88.74(5) . .
O1 Cd1 N1 91.26(5) 2_757 .
N1 Cd1 N1 180.0 2_757 .
O1 Cd1 O1W 73.82(4) . .
O1 Cd1 O1W 106.18(4) 2_757 .
N1 Cd1 O1W 87.86(5) 2_757 .
N1 Cd1 O1W 92.14(5) . .
O1 Cd1 O1W 106.18(4) . 2_757
O1 Cd1 O1W 73.82(4) 2_757 2_757
N1 Cd1 O1W 92.14(5) 2_757 2_757
N1 Cd1 O1W 87.86(5) . 2_757
O1W Cd1 O1W 180.000(1) . 2_757
C5 N1 C1 117.64(14) . .
C5 N1 Cd1 118.00(10) . .
C1 N1 Cd1 124.13(11) . .
C6 N2 N2 112.10(17) . 2_766
C7 O1 Cd1 118.17(10) . .

loop_
_geom_bond_atom_site_label_1
_geom_bond_atom_site_label_2
_geom_bond_distance
_geom_bond_site_symmetry_2
C1 N1 1.344(2) .
C1 C2 1.374(3) .
C2 C3 1.379(3) .
C3 C4 1.388(2) .
C4 C5 1.389(2) .
C4 C6 1.464(2) .
C5 N1 1.333(2) .
C6 N2 1.269(2) .
C7 O2 1.228(2) .
C7 O1 1.2644(19) .
C7 C8 1.521(2) .
C8 C8 1.525(3) 2_647
Cd1 O1 2.3110(11) .
Cd1 O1 2.3110(11) 2_757
Cd1 N1 2.3334(13) 2_757
Cd1 N1 2.3334(13) .
Cd1 O1W 2.3570(13) .
Cd1 O1W 2.3570(13) 2_757
N2 N2 1.409(3) 2_766
